data_1556165
loop_
_publ_author_name
'Kinoshita, Hidenori'
'Takahashi, Hirotoshi'
'Miura, Katsukiyo'

_publ_section_title
;
 Regioselective synthesis of multisubstituted benzenes by
 palladium-catalyzed intermolecular reaction of \b-iodo-\b-silylstyrenes
 with alkynes.
;
_journal_issue 12
_journal_name_full 'Organic letters'
_journal_page_first 2962
_journal_page_last 2965
_journal_paper_doi 10.1021/ol4010883
_journal_volume 15
_journal_year 2013
_chemical_formula_moiety 'C37 H30 Si, 0.5(C6 H14)'
_chemical_formula_sum 'C37 H30 Si'
_chemical_formula_weight 502.70
_space_group_IT_number 14
_space_group_name_Hall '-P 2yn'
_space_group_name_H-M_alt 'P 1 21/n 1'
_symmetry_cell_setting monoclinic
_symmetry_space_group_name_Hall '-P 2yn'
_symmetry_space_group_name_H-M 'P 1 21/n 1'
_atom_sites_solution_hydrogens geom
_atom_sites_solution_primary direct
_atom_sites_solution_secondary difmap
_audit_creation_method SHELXL-97
_audit_update_record
;
2013-03-07 # Formatted by publCIF
;
_cell_angle_alpha 90.00
_cell_angle_beta 91.3720(10)
_cell_angle_gamma 90.00
_cell_formula_units_Z 8
_cell_length_a 10.6578(7)
_cell_length_b 14.5155(10)
_cell_length_c 39.626(3)
_cell_measurement_reflns_used 9914
_cell_measurement_temperature 100(2)
_cell_measurement_theta_max 28.45
_cell_measurement_theta_min 2.42
_cell_volume 6128.5(7)
_computing_cell_refinement 'Bruker SAINT (Bruker 2008)'
_computing_data_collection 'Bruker APEX2 (Bruker 2008)'
_computing_data_reduction 'Bruker SAINT and XPREP (Bruker 2008)'
_computing_molecular_graphics 'Ortep-3 for Windows (Farrugia, 1997)'
_computing_publication_material 'XCIF (Bruker, 2008)'
_computing_structure_refinement 'SHELXL97 (Sheldrick, 2008)'
_computing_structure_solution 'SHELXS97 (Sheldrick, 2008)'
_diffrn_ambient_temperature 100(2)
_diffrn_detector_area_resol_mean 8.333
_diffrn_measured_fraction_theta_full 0.982
_diffrn_measured_fraction_theta_max 0.982
_diffrn_measurement_device_type 'Bruker APEXII CCD area-detector'
_diffrn_measurement_method '\f and \w'
_diffrn_radiation_monochromator 'Bruker Helios multilayer confocal mirror'
_diffrn_radiation_source 'Bruker TXS fine-focus rotating anode'
_diffrn_radiation_type MoK\a
_diffrn_radiation_wavelength 0.71073
_diffrn_reflns_av_R_equivalents 0.0706
_diffrn_reflns_av_sigmaI/netI 0.0654
_diffrn_reflns_limit_h_max 13
_diffrn_reflns_limit_h_min -13
_diffrn_reflns_limit_k_max 18
_diffrn_reflns_limit_k_min -18
_diffrn_reflns_limit_l_max 26
_diffrn_reflns_limit_l_min -50
_diffrn_reflns_number 34332
_diffrn_reflns_theta_full 27.50
_diffrn_reflns_theta_max 27.50
_diffrn_reflns_theta_min 1.03
_exptl_absorpt_coefficient_mu 0.104
_exptl_absorpt_correction_type none
_exptl_crystal_colour colourless
_exptl_crystal_density_diffrn 1.183
_exptl_crystal_density_method 'not measured'
_exptl_crystal_description prism
_exptl_crystal_F_000 2328
_exptl_crystal_size_max 0.10
_exptl_crystal_size_mid 0.06
_exptl_crystal_size_min 0.02
_platon_squeeze_details
;
The hexane solvent molecule could not be resolved due to extensive
disorder and their assumed presence was removed from the overall 
scattering by the PLATON SQUEEZE procedure [Spek (2009). Acta Cryst. 
D65, 148-155]. A total of 102 e was found in each cavity (estimated 
volume 361 \%A^3^),corresponding to approximately two hexane molecules 
per cavity.
;
_refine_diff_density_max 0.516
_refine_diff_density_min -0.781
_refine_diff_density_rms 0.051
_refine_ls_extinction_method none
_refine_ls_goodness_of_fit_ref 1.492
_refine_ls_hydrogen_treatment constr
_refine_ls_matrix_type full
_refine_ls_number_parameters 697
_refine_ls_number_reflns 13820
_refine_ls_number_restraints 0
_refine_ls_restrained_S_all 1.492
_refine_ls_R_factor_all 0.0718
_refine_ls_R_factor_gt 0.0545
_refine_ls_shift/su_max 0.000
_refine_ls_shift/su_mean 0.000
_refine_ls_structure_factor_coef Fsqd
_refine_ls_weighting_details 'calc w=1/[\s^2^(Fo^2^)+(0.0000P)^2^+0.4946P] where P=(Fo^2^+2Fc^2^)/3'
_refine_ls_weighting_scheme calc
_refine_ls_wR_factor_gt 0.1013
_refine_ls_wR_factor_ref 0.1039
_reflns_number_gt 10057
_reflns_number_total 13820
_reflns_threshold_expression >2sigma(I)
_cod_data_source_file ol4010883_si_003.cif
_cod_data_source_block triphenylbenzeneSi
_cod_depositor_comments
;
The following automatic conversions were performed:

data item '_symmetry_cell_setting' value 'Monoclinic' was changed to
'monoclinic' in accordance with the
/home/saulius/struct/COD-crude-data/automatic-downloads/DataCite-retrospective/ACS/depositions/lib/dictionaries/cif_core.dic
dictionary named 'cif_core.dic' version 2.4.2 last updated on
2011-04-26.

Automatic conversion script
Id: cif_fix_values 6909 2019-04-08 15:41:33Z antanas 
;
_cod_original_sg_symbol_Hall '-P 2yn '
_cod_original_sg_symbol_H-M 'P2(1)/n  '
_cod_database_code 1556165

loop_
_symmetry_equiv_pos_as_xyz
'x, y, z'
'-x+1/2, y+1/2, -z+1/2'
'-x, -y, -z'
'x-1/2, -y-1/2, z-1/2'

loop_
_atom_site_label
_atom_site_type_symbol
_atom_site_fract_x
_atom_site_fract_y
_atom_site_fract_z
_atom_site_U_iso_or_equiv
_atom_site_adp_type
_atom_site_occupancy
_atom_site_symmetry_multiplicity
_atom_site_calc_flag
_atom_site_refinement_flags
_atom_site_disorder_assembly
_atom_site_disorder_group
C1 C 0.56683(15) 0.22540(11) 0.22202(4) 0.0173(3) Uani 1 1 d . . .
C2 C 0.52897(15) 0.13541(11) 0.23043(4) 0.0174(3) Uani 1 1 d . . .
C3 C 0.59652(15) 0.05869(11) 0.21914(4) 0.0180(3) Uani 1 1 d . . .
C4 C 0.70133(15) 0.07279(11) 0.19910(4) 0.0183(3) Uani 1 1 d . . .
H4 H 0.7453 0.0209 0.1908 0.022 Uiso 1 1 calc R . .
C5 C 0.74245(15) 0.16059(11) 0.19106(4) 0.0179(3) Uani 1 1 d . . .
C6 C 0.67495(16) 0.23555(11) 0.20288(4) 0.0188(4) Uani 1 1 d . . .
H6 H 0.7032 0.2959 0.1978 0.023 Uiso 1 1 calc R . .
C7 C 0.41206(15) 0.12097(11) 0.25021(4) 0.0180(3) Uani 1 1 d . . .
C8 C 0.40633(16) 0.14548(11) 0.28406(4) 0.0203(4) Uani 1 1 d . . .
H8 H 0.4787 0.1696 0.2954 0.024 Uiso 1 1 calc R . .
C9 C 0.29527(17) 0.13494(11) 0.30150(4) 0.0235(4) Uani 1 1 d . . .
H9 H 0.2920 0.1526 0.3245 0.028 Uiso 1 1 calc R . .
C10 C 0.18961(16) 0.09872(11) 0.28533(4) 0.0248(4) Uani 1 1 d . . .
H10 H 0.1138 0.0917 0.2972 0.030 Uiso 1 1 calc R . .
C11 C 0.19514(16) 0.07287(12) 0.25181(4) 0.0240(4) Uani 1 1 d . . .
H11 H 0.1230 0.0477 0.2407 0.029 Uiso 1 1 calc R . .
C12 C 0.30531(16) 0.08348(11) 0.23428(4) 0.0210(4) Uani 1 1 d . . .
H12 H 0.3082 0.0652 0.2113 0.025 Uiso 1 1 calc R . .
C13 C 0.56219(15) -0.03788(11) 0.22797(4) 0.0196(4) Uani 1 1 d . . .
C14 C 0.54502(17) -0.10389(12) 0.20304(4) 0.0257(4) Uani 1 1 d . . .
H14 H 0.5509 -0.0868 0.1800 0.031 Uiso 1 1 calc R . .
C15 C 0.51927(19) -0.19486(13) 0.21139(5) 0.0326(5) Uani 1 1 d . . .
H15 H 0.5076 -0.2395 0.1941 0.039 Uiso 1 1 calc R . .
C16 C 0.51059(18) -0.22030(13) 0.24482(5) 0.0300(4) Uani 1 1 d . . .
H16 H 0.4937 -0.2826 0.2505 0.036 Uiso 1 1 calc R . .
C17 C 0.52646(16) -0.15501(12) 0.26994(5) 0.0257(4) Uani 1 1 d . . .
H17 H 0.5196 -0.1723 0.2929 0.031 Uiso 1 1 calc R . .
C18 C 0.55225(15) -0.06468(12) 0.26168(4) 0.0213(4) Uani 1 1 d . . .
H18 H 0.5634 -0.0202 0.2791 0.026 Uiso 1 1 calc R . .
C19 C 0.85728(15) 0.17600(11) 0.17106(4) 0.0189(3) Uani 1 1 d . . .
C20 C 0.86524(17) 0.25134(12) 0.14931(4) 0.0243(4) Uani 1 1 d . . .
H20 H 0.7942 0.2899 0.1457 0.029 Uiso 1 1 calc R . .
C21 C 0.97602(19) 0.27051(13) 0.13295(4) 0.0293(4) Uani 1 1 d . . .
H21 H 0.9806 0.3224 0.1184 0.035 Uiso 1 1 calc R . .
C22 C 1.07947(18) 0.21438(14) 0.13777(4) 0.0315(4) Uani 1 1 d . . .
H22 H 1.1558 0.2285 0.1270 0.038 Uiso 1 1 calc R . .
C23 C 1.07196(17) 0.13798(14) 0.15822(5) 0.0314(4) Uani 1 1 d . . .
H23 H 1.1423 0.0982 0.1609 0.038 Uiso 1 1 calc R . .
C24 C 0.96156(16) 0.11886(13) 0.17498(4) 0.0250(4) Uani 1 1 d . . .
H24 H 0.9574 0.0664 0.1892 0.030 Uiso 1 1 calc R . .
C25 C 0.49556(18) 0.35425(11) 0.27991(4) 0.0239(4) Uani 1 1 d . . .
C26 C 0.61236(19) 0.34456(12) 0.29600(5) 0.0301(4) Uani 1 1 d . . .
H26 H 0.6837 0.3311 0.2829 0.036 Uiso 1 1 calc R . .
C27 C 0.6268(3) 0.35410(13) 0.33078(5) 0.0457(6) Uani 1 1 d . . .
H27 H 0.7073 0.3473 0.3413 0.055 Uiso 1 1 calc R . .
C28 C 0.5234(3) 0.37355(15) 0.35001(6) 0.0618(8) Uani 1 1 d . . .
H28 H 0.5331 0.3800 0.3738 0.074 Uiso 1 1 calc R . .
C29 C 0.4067(3) 0.38361(15) 0.33483(6) 0.0558(7) Uani 1 1 d . . .
H29 H 0.3362 0.3971 0.3482 0.067 Uiso 1 1 calc R . .
C30 C 0.3916(2) 0.37415(13) 0.30008(5) 0.0370(5) Uani 1 1 d . . .
H30 H 0.3107 0.3811 0.2898 0.044 Uiso 1 1 calc R . .
C31 C 0.55384(16) 0.43205(11) 0.21074(4) 0.0202(4) Uani 1 1 d . . .
C32 C 0.5406(2) 0.44154(13) 0.17562(5) 0.0345(5) Uani 1 1 d . . .
H32 H 0.4922 0.3976 0.1632 0.041 Uiso 1 1 calc R . .
C33 C 0.5964(2) 0.51364(14) 0.15856(5) 0.0432(6) Uani 1 1 d . . .
H33 H 0.5873 0.5178 0.1347 0.052 Uiso 1 1 calc R . .
C34 C 0.6648(2) 0.57924(14) 0.17604(5) 0.0385(5) Uani 1 1 d . . .
H34 H 0.7024 0.6288 0.1643 0.046 Uiso 1 1 calc R . .
C35 C 0.67856(18) 0.57266(13) 0.21077(5) 0.0327(5) Uani 1 1 d . . .
H35 H 0.7251 0.6179 0.2231 0.039 Uiso 1 1 calc R . .
C36 C 0.62375(16) 0.49946(12) 0.22753(4) 0.0233(4) Uani 1 1 d . . .
H36 H 0.6344 0.4953 0.2514 0.028 Uiso 1 1 calc R . .
C37 C 0.31031(17) 0.32563(13) 0.21910(5) 0.0346(5) Uani 1 1 d . . .
H37A H 0.2665 0.2808 0.2331 0.052 Uiso 1 1 calc R . .
H37B H 0.3058 0.3058 0.1955 0.052 Uiso 1 1 calc R . .
H37C H 0.2705 0.3862 0.2212 0.052 Uiso 1 1 calc R . .
C38 C 0.34572(19) 0.33650(13) 0.43784(4) 0.0289(4) Uani 1 1 d . . .
C39 C 0.25566(17) 0.39636(12) 0.42228(4) 0.0247(4) Uani 1 1 d . . .
C40 C 0.28374(16) 0.48984(12) 0.41784(4) 0.0221(4) Uani 1 1 d . . .
C41 C 0.40422(16) 0.52167(12) 0.42676(4) 0.0226(4) Uani 1 1 d . . .
H41 H 0.4239 0.5846 0.4231 0.027 Uiso 1 1 calc R . .
C42 C 0.49574(16) 0.46434(13) 0.44082(4) 0.0252(4) Uani 1 1 d . . .
C43 C 0.46395(18) 0.37335(13) 0.44661(4) 0.0281(4) Uani 1 1 d . . .
H43 H 0.5248 0.3340 0.4570 0.034 Uiso 1 1 calc R . .
C44 C 0.1272(2) 0.28534(13) 0.38816(5) 0.0380(5) Uani 1 1 d . . .
H44 H 0.2023 0.2639 0.3784 0.046 Uiso 1 1 calc R . .
C45 C 0.0136(3) 0.24445(14) 0.37925(6) 0.0494(7) Uani 1 1 d . . .
H45 H 0.0117 0.1946 0.3637 0.059 Uiso 1 1 calc R . .
C46 C -0.0972(3) 0.27576(15) 0.39284(6) 0.0533(7) Uani 1 1 d . . .
H46 H -0.1748 0.2471 0.3869 0.064 Uiso 1 1 calc R . .
C47 C -0.0935(2) 0.34957(15) 0.41516(6) 0.0478(6) Uani 1 1 d . . .
H47 H -0.1692 0.3724 0.4242 0.057 Uiso 1 1 calc R . .
C48 C 0.02042(19) 0.39027(14) 0.42436(5) 0.0353(5) Uani 1 1 d . . .
H48 H 0.0221 0.4407 0.4397 0.042 Uiso 1 1 calc R . .
C49 C 0.13242(19) 0.35746(12) 0.41126(5) 0.0295(4) Uani 1 1 d . . .
C50 C 0.19352(16) 0.56062(12) 0.40480(4) 0.0222(4) Uani 1 1 d . . .
C51 C 0.12759(17) 0.55171(13) 0.37406(4) 0.0262(4) Uani 1 1 d . . .
H51 H 0.1344 0.4965 0.3614 0.031 Uiso 1 1 calc R . .
C52 C 0.05235(17) 0.62273(13) 0.36191(4) 0.0283(4) Uani 1 1 d . . .
H52 H 0.0093 0.6162 0.3408 0.034 Uiso 1 1 calc R . .
C53 C 0.03942(17) 0.70293(13) 0.38024(5) 0.0308(4) Uani 1 1 d . . .
H53 H -0.0120 0.7515 0.3718 0.037 Uiso 1 1 calc R . .
C54 C 0.10220(17) 0.71192(13) 0.41116(5) 0.0299(4) Uani 1 1 d . . .
H54 H 0.0927 0.7664 0.4241 0.036 Uiso 1 1 calc R . .
C55 C 0.17831(16) 0.64181(12) 0.42306(4) 0.0246(4) Uani 1 1 d . . .
H55 H 0.2214 0.6489 0.4442 0.029 Uiso 1 1 calc R . .
C56 C 0.62126(17) 0.50183(13) 0.44978(4) 0.0288(4) Uani 1 1 d . . .
C57 C 0.68458(19) 0.55913(15) 0.42778(5) 0.0362(5) Uani 1 1 d . . .
H57 H 0.6473 0.5738 0.4064 0.043 Uiso 1 1 calc R . .
C58 C 0.80118(19) 0.59503(16) 0.43654(5) 0.0425(5) Uani 1 1 d . . .
H58 H 0.8432 0.6338 0.4212 0.051 Uiso 1 1 calc R . .
C59 C 0.85687(19) 0.57483(16) 0.46753(6) 0.0429(5) Uani 1 1 d . . .
H59 H 0.9365 0.6000 0.4736 0.051 Uiso 1 1 calc R . .
C60 C 0.79566(19) 0.51774(16) 0.48952(5) 0.0390(5) Uani 1 1 d . . .
H60 H 0.8339 0.5035 0.5108 0.047 Uiso 1 1 calc R . .
C61 C 0.67937(18) 0.48082(14) 0.48108(5) 0.0324(5) Uani 1 1 d . . .
H61 H 0.6387 0.4412 0.4965 0.039 Uiso 1 1 calc R . .
C62 C 0.3509(3) 0.12906(15) 0.41585(6) 0.0653(9) Uani 1 1 d . . .
C63 C 0.4623(4) 0.1354(2) 0.39799(7) 0.0803(10) Uani 1 1 d . . .
H63 H 0.5200 0.1837 0.4030 0.096 Uiso 1 1 calc R . .
C64 C 0.4892(5) 0.0717(3) 0.37300(7) 0.1117(16) Uani 1 1 d . . .
H64 H 0.5651 0.0765 0.3610 0.134 Uiso 1 1 calc R . .
C65 C 0.4068(7) 0.0027(3) 0.36569(10) 0.134(3) Uani 1 1 d . . .
H65 H 0.4265 -0.0404 0.3486 0.161 Uiso 1 1 calc R . .
C66 C 0.2959(5) -0.0066(2) 0.38231(9) 0.1098(18) Uani 1 1 d . . .
H66 H 0.2397 -0.0553 0.3767 0.132 Uiso 1 1 calc R . .
C67 C 0.2658(4) 0.05779(16) 0.40824(7) 0.0911(13) Uani 1 1 d . . .
H67 H 0.1897 0.0524 0.4201 0.109 Uiso 1 1 calc R . .
C68 C 0.4271(2) 0.19118(14) 0.48752(5) 0.0469(6) Uani 1 1 d . . .
C69 C 0.42057(19) 0.24419(13) 0.51638(5) 0.0323(5) Uani 1 1 d . B .
H69 H 0.3615 0.2932 0.5169 0.039 Uiso 1 1 calc R . .
C70 C 0.4967(2) 0.22874(14) 0.54458(5) 0.0379(5) Uani 1 1 d . . .
H70 H 0.5043 0.2736 0.5620 0.045 Uiso 1 1 calc R A 1
C74 C 0.15628(4) 0.19578(3) 0.467511(9) 0.0605(7) Uani 1 1 d . . .
H74A H 0.0942 0.2008 0.4490 0.091 Uiso 1 1 calc R B .
H74B H 0.1391 0.2426 0.4846 0.091 Uiso 1 1 calc R . .
H74C H 0.1513 0.1344 0.4777 0.091 Uiso 1 1 calc R . .
C71A C 0.60186(4) 0.17541(7) 0.542687(10) 0.0445(15) Uani 0.495(4) 1 d PR B 2
H71A H 0.6562 0.1692 0.5619 0.053 Uiso 0.495(4) 1 calc PR B 2
C72A C 0.63022(4) 0.12983(7) 0.512663(12) 0.0530(15) Uani 0.495(4) 1 d PR B 2
H72A H 0.7023 0.0916 0.5113 0.064 Uiso 0.495(4) 1 calc PR B 2
C73A C 0.54861(4) 0.14237(6) 0.484586(13) 0.0427(13) Uani 0.495(4) 1 d PR B 2
H73A H 0.5719 0.1190 0.4632 0.051 Uiso 0.495(4) 1 calc PR B 2
C71B C 0.56188(4) 0.14546(7) 0.546778(11) 0.0443(14) Uani 0.505(4) 1 d PR B 1
H71B H 0.6102 0.1310 0.5665 0.053 Uiso 0.505(4) 1 calc PR B 1
C72B C 0.55582(4) 0.08401(6) 0.520082(13) 0.0425(12) Uani 0.505(4) 1 d PR B 1
H72B H 0.6033 0.0286 0.5211 0.051 Uiso 0.505(4) 1 calc PR B 1
C73B C 0.47967(4) 0.10333(6) 0.491558(14) 0.0388(12) Uani 0.505(4) 1 d PR B 1
H73B H 0.4639 0.0570 0.4751 0.047 Uiso 0.505(4) 1 calc PR B 1
Si1 Si 0.47752(4) 0.33332(3) 0.233392(9) 0.01977(11) Uani 1 1 d R . .
Si2 Si 0.31552(4) 0.21389(3) 0.451021(9) 0.04294(17) Uani 1 1 d R B .

loop_
_atom_site_aniso_label
_atom_site_aniso_U_11
_atom_site_aniso_U_22
_atom_site_aniso_U_33
_atom_site_aniso_U_23
_atom_site_aniso_U_13
_atom_site_aniso_U_12
C1 0.0144(8) 0.0223(9) 0.0152(8) -0.0024(6) 0.0004(6) 0.0004(7)
C2 0.0134(8) 0.0232(9) 0.0155(8) -0.0015(6) -0.0002(6) -0.0005(7)
C3 0.0162(9) 0.0209(9) 0.0168(8) 0.0000(7) -0.0012(6) -0.0005(7)
C4 0.0167(9) 0.0201(9) 0.0180(8) -0.0012(7) 0.0013(6) 0.0034(7)
C5 0.0147(8) 0.0229(9) 0.0161(8) 0.0009(7) 0.0006(6) 0.0010(7)
C6 0.0186(9) 0.0189(8) 0.0187(8) 0.0011(6) 0.0001(6) -0.0013(7)
C7 0.0159(8) 0.0173(8) 0.0209(9) 0.0013(7) 0.0035(6) 0.0018(7)
C8 0.0183(9) 0.0204(9) 0.0221(9) -0.0003(7) 0.0014(7) -0.0014(7)
C9 0.0291(10) 0.0207(9) 0.0211(9) 0.0012(7) 0.0077(7) -0.0008(8)
C10 0.0186(9) 0.0200(9) 0.0363(11) 0.0010(7) 0.0119(7) -0.0016(7)
C11 0.0157(9) 0.0236(9) 0.0329(10) 0.0000(7) 0.0016(7) -0.0033(7)
C12 0.0177(9) 0.0231(9) 0.0225(9) -0.0014(7) 0.0026(7) -0.0002(7)
C13 0.0110(8) 0.0217(9) 0.0263(9) 0.0010(7) 0.0031(6) 0.0011(7)
C14 0.0260(10) 0.0265(10) 0.0249(10) 0.0000(7) 0.0040(7) -0.0026(8)
C15 0.0371(12) 0.0273(10) 0.0336(11) -0.0060(8) 0.0042(8) -0.0056(9)
C16 0.0269(11) 0.0195(9) 0.0437(12) 0.0065(8) 0.0030(8) -0.0039(8)
C17 0.0191(9) 0.0303(10) 0.0277(10) 0.0069(8) 0.0030(7) 0.0015(8)
C18 0.0148(9) 0.0255(9) 0.0236(9) 0.0003(7) 0.0010(7) 0.0015(7)
C19 0.0182(9) 0.0218(9) 0.0169(8) -0.0044(7) 0.0031(6) -0.0020(7)
C20 0.0253(10) 0.0262(9) 0.0216(9) -0.0017(7) 0.0058(7) -0.0005(8)
C21 0.0363(11) 0.0311(10) 0.0208(9) -0.0016(8) 0.0102(8) -0.0092(9)
C22 0.0251(10) 0.0422(12) 0.0279(10) -0.0065(9) 0.0154(8) -0.0106(9)
C23 0.0186(10) 0.0455(12) 0.0304(11) -0.0056(9) 0.0075(8) 0.0031(9)
C24 0.0224(10) 0.0309(10) 0.0221(9) 0.0018(7) 0.0064(7) 0.0009(8)
C25 0.0320(10) 0.0177(9) 0.0225(9) -0.0010(7) 0.0122(7) -0.0034(8)
C26 0.0422(12) 0.0233(10) 0.0248(10) 0.0000(8) 0.0034(8) -0.0083(9)
C27 0.0806(18) 0.0303(11) 0.0258(11) 0.0049(9) -0.0049(11) -0.0163(12)
C28 0.129(3) 0.0364(13) 0.0210(12) -0.0004(9) 0.0190(14) -0.0069(16)
C29 0.094(2) 0.0333(12) 0.0419(14) -0.0013(10) 0.0457(14) -0.0002(14)
C30 0.0463(13) 0.0222(10) 0.0435(13) -0.0010(8) 0.0248(10) -0.0013(9)
C31 0.0171(9) 0.0207(9) 0.0232(9) -0.0001(7) 0.0051(7) 0.0077(7)
C32 0.0537(14) 0.0252(10) 0.0247(10) -0.0037(8) 0.0010(9) 0.0121(10)
C33 0.0653(16) 0.0374(12) 0.0276(11) 0.0102(9) 0.0140(10) 0.0225(12)
C34 0.0334(12) 0.0353(12) 0.0475(13) 0.0199(10) 0.0181(9) 0.0121(10)
C35 0.0192(10) 0.0296(11) 0.0491(13) 0.0113(9) 0.0007(8) 0.0010(8)
C36 0.0140(9) 0.0270(9) 0.0290(10) 0.0053(7) 0.0020(7) 0.0027(7)
C37 0.0182(10) 0.0273(10) 0.0583(13) -0.0049(9) -0.0019(9) 0.0035(8)
C38 0.0399(12) 0.0301(10) 0.0165(9) -0.0052(7) -0.0033(8) 0.0079(9)
C39 0.0292(10) 0.0286(10) 0.0161(9) -0.0053(7) -0.0012(7) 0.0040(8)
C40 0.0234(9) 0.0281(10) 0.0150(8) -0.0031(7) 0.0013(7) 0.0036(8)
C41 0.0226(9) 0.0290(10) 0.0165(9) -0.0017(7) 0.0041(7) 0.0031(8)
C42 0.0220(10) 0.0390(11) 0.0148(9) -0.0030(7) 0.0023(7) 0.0075(8)
C43 0.0324(11) 0.0354(11) 0.0162(9) -0.0028(8) -0.0021(7) 0.0132(9)
C44 0.0560(15) 0.0299(11) 0.0275(11) 0.0011(8) -0.0142(9) 0.0018(10)
C45 0.0729(19) 0.0291(12) 0.0445(14) 0.0005(10) -0.0324(13) -0.0045(12)
C46 0.0553(17) 0.0376(13) 0.0651(16) 0.0099(12) -0.0368(13) -0.0124(12)
C47 0.0361(13) 0.0410(13) 0.0653(16) 0.0086(11) -0.0161(11) -0.0021(11)
C48 0.0350(12) 0.0297(11) 0.0408(12) 0.0010(9) -0.0110(9) 0.0002(9)
C49 0.0362(12) 0.0257(10) 0.0260(10) 0.0034(8) -0.0106(8) 0.0014(9)
C50 0.0177(9) 0.0268(9) 0.0222(9) 0.0027(7) 0.0024(7) -0.0015(7)
C51 0.0242(10) 0.0336(10) 0.0208(9) 0.0005(8) 0.0023(7) -0.0010(8)
C52 0.0210(10) 0.0415(11) 0.0224(10) 0.0065(8) 0.0005(7) 0.0005(9)
C53 0.0211(10) 0.0341(11) 0.0373(11) 0.0142(9) 0.0046(8) 0.0045(8)
C54 0.0230(10) 0.0277(10) 0.0393(11) -0.0027(8) 0.0053(8) 0.0010(8)
C55 0.0197(9) 0.0298(10) 0.0243(9) 0.0013(7) 0.0019(7) -0.0028(8)
C56 0.0206(10) 0.0437(12) 0.0223(10) -0.0021(8) 0.0041(7) 0.0097(9)
C57 0.0245(11) 0.0546(13) 0.0297(11) 0.0026(9) 0.0060(8) 0.0088(10)
C58 0.0271(12) 0.0555(14) 0.0455(13) 0.0016(10) 0.0124(9) 0.0044(10)
C59 0.0199(11) 0.0596(15) 0.0492(14) -0.0090(11) 0.0016(9) 0.0057(10)
C60 0.0257(11) 0.0617(14) 0.0295(11) -0.0069(10) -0.0022(8) 0.0100(10)
C61 0.0253(10) 0.0488(12) 0.0231(10) -0.0011(8) 0.0019(7) 0.0080(9)
C62 0.122(3) 0.0315(13) 0.0405(15) -0.0056(11) -0.0453(16) 0.0262(15)
C63 0.121(3) 0.076(2) 0.0438(16) -0.0165(14) -0.0133(17) 0.051(2)
C64 0.188(4) 0.101(3) 0.0452(18) -0.0206(18) -0.028(2) 0.087(3)
C65 0.278(8) 0.057(2) 0.064(3) -0.016(2) -0.073(3) 0.077(4)
C66 0.223(6) 0.0410(17) 0.062(2) -0.0053(17) -0.076(3) 0.021(3)
C67 0.183(4) 0.0299(13) 0.0570(18) -0.0050(12) -0.066(2) 0.0158(18)
C68 0.0727(18) 0.0366(12) 0.0303(12) -0.0053(9) -0.0182(11) 0.0162(12)
C69 0.0380(12) 0.0320(11) 0.0269(10) 0.0046(8) 0.0007(8) -0.0019(9)
C70 0.0470(14) 0.0378(12) 0.0287(11) 0.0022(9) -0.0029(9) -0.0059(10)
C74 0.0741(19) 0.0480(15) 0.0582(16) 0.0193(12) -0.0242(13) -0.0183(13)
C71A 0.058(4) 0.042(3) 0.032(3) 0.006(2) -0.021(2) 0.000(3)
C72A 0.057(4) 0.056(3) 0.045(3) -0.005(2) -0.013(2) 0.022(3)
C73A 0.053(3) 0.040(3) 0.034(3) -0.007(2) -0.012(2) 0.011(2)
C71B 0.043(3) 0.058(3) 0.032(3) 0.010(2) 0.000(2) 0.000(3)
C72B 0.042(3) 0.046(3) 0.040(3) 0.015(2) 0.000(2) 0.013(2)
C73B 0.046(3) 0.035(3) 0.034(2) 0.0011(18) -0.007(2) 0.004(2)
Si1 0.0152(2) 0.0204(2) 0.0238(2) -0.00260(19) 0.00310(18) 0.0010(2)
Si2 0.0692(5) 0.0268(3) 0.0319(3) -0.0024(2) -0.0192(3) 0.0087(3)

loop_
_atom_type_symbol
_atom_type_description
_atom_type_scat_dispersion_real
_atom_type_scat_dispersion_imag
_atom_type_scat_source
C C 0.0033 0.0016 'International Tables Vol C Tables 4.2.6.8 and 6.1.1.4'
H H 0.0000 0.0000 'International Tables Vol C Tables 4.2.6.8 and 6.1.1.4'
Si Si 0.0817 0.0704 'International Tables Vol C Tables 4.2.6.8 and 6.1.1.4'

loop_
_geom_angle_atom_site_label_1
_geom_angle_atom_site_label_2
_geom_angle_atom_site_label_3
_geom_angle
C6 C1 C2 117.96(15)
C6 C1 Si1 117.78(12)
C2 C1 Si1 124.21(12)
C3 C2 C1 120.50(15)
C3 C2 C7 119.55(14)
C1 C2 C7 119.88(14)
C4 C3 C2 119.09(15)
C4 C3 C13 118.25(15)
C2 C3 C13 122.65(15)
C5 C4 C3 121.65(15)
C5 C4 H4 119.2
C3 C4 H4 119.2
C4 C5 C6 118.19(15)
C4 C5 C19 121.85(15)
C6 C5 C19 119.94(15)
C5 C6 C1 122.54(15)
C5 C6 H6 118.7
C1 C6 H6 118.7
C8 C7 C12 118.75(15)
C8 C7 C2 121.58(14)
C12 C7 C2 119.66(14)
C7 C8 C9 120.51(16)
C7 C8 H8 119.7
C9 C8 H8 119.7
C10 C9 C8 120.20(16)
C10 C9 H9 119.9
C8 C9 H9 119.9
C11 C10 C9 119.62(16)
C11 C10 H10 120.2
C9 C10 H10 120.2
C10 C11 C12 120.46(16)
C10 C11 H11 119.8
C12 C11 H11 119.8
C11 C12 C7 120.45(16)
C11 C12 H12 119.8
C7 C12 H12 119.8
C14 C13 C18 118.52(16)
C14 C13 C3 120.75(15)
C18 C13 C3 120.67(15)
C13 C14 C15 120.70(17)
C13 C14 H14 119.7
C15 C14 H14 119.7
C16 C15 C14 120.06(17)
C16 C15 H15 120.0
C14 C15 H15 120.0
C15 C16 C17 119.86(17)
C15 C16 H16 120.1
C17 C16 H16 120.1
C18 C17 C16 120.13(17)
C18 C17 H17 119.9
C16 C17 H17 119.9
C17 C18 C13 120.74(16)
C17 C18 H18 119.6
C13 C18 H18 119.6
C24 C19 C20 118.37(15)
C24 C19 C5 120.97(15)
C20 C19 C5 120.56(15)
C21 C20 C19 120.67(17)
C21 C20 H20 119.7
C19 C20 H20 119.7
C22 C21 C20 120.15(17)
C22 C21 H21 119.9
C20 C21 H21 119.9
C23 C22 C21 119.95(17)
C23 C22 H22 120.0
C21 C22 H22 120.0
C22 C23 C24 120.18(18)
C22 C23 H23 119.9
C24 C23 H23 119.9
C19 C24 C23 120.62(17)
C19 C24 H24 119.7
C23 C24 H24 119.7
C26 C25 C30 117.82(17)
C26 C25 Si1 120.26(13)
C30 C25 Si1 121.80(16)
C27 C26 C25 121.4(2)
C27 C26 H26 119.3
C25 C26 H26 119.3
C28 C27 C26 119.7(2)
C28 C27 H27 120.1
C26 C27 H27 120.1
C29 C28 C27 120.3(2)
C29 C28 H28 119.9
C27 C28 H28 119.9
C28 C29 C30 120.3(2)
C28 C29 H29 119.8
C30 C29 H29 119.8
C29 C30 C25 120.5(2)
C29 C30 H30 119.8
C25 C30 H30 119.8
C36 C31 C32 116.50(16)
C36 C31 Si1 122.66(13)
C32 C31 Si1 120.83(13)
C33 C32 C31 121.55(19)
C33 C32 H32 119.2
C31 C32 H32 119.2
C34 C33 C32 120.33(19)
C34 C33 H33 119.8
C32 C33 H33 119.8
C33 C34 C35 119.67(18)
C33 C34 H34 120.2
C35 C34 H34 120.2
C34 C35 C36 119.51(18)
C34 C35 H35 120.2
C36 C35 H35 120.2
C35 C36 C31 122.44(17)
C35 C36 H36 118.8
C31 C36 H36 118.8
Si1 C37 H37A 109.5
Si1 C37 H37B 109.5
H37A C37 H37B 109.5
Si1 C37 H37C 109.5
H37A C37 H37C 109.5
H37B C37 H37C 109.5
C43 C38 C39 117.78(17)
C43 C38 Si2 116.69(13)
C39 C38 Si2 125.33(15)
C40 C39 C38 120.09(16)
C40 C39 C49 121.39(16)
C38 C39 C49 118.52(16)
C39 C40 C41 118.98(16)
C39 C40 C50 124.95(16)
C41 C40 C50 116.06(15)
C42 C41 C40 122.27(17)
C42 C41 H41 118.9
C40 C41 H41 118.9
C43 C42 C41 117.78(16)
C43 C42 C56 122.32(16)
C41 C42 C56 119.89(17)
C42 C43 C38 122.95(16)
C42 C43 H43 118.5
C38 C43 H43 118.5
C45 C44 C49 120.7(2)
C45 C44 H44 119.7
C49 C44 H44 119.7
C46 C45 C44 120.5(2)
C46 C45 H45 119.7
C44 C45 H45 119.7
C45 C46 C47 119.3(2)
C45 C46 H46 120.4
C47 C46 H46 120.4
C46 C47 C48 120.4(2)
C46 C47 H47 119.8
C48 C47 H47 119.8
C47 C48 C49 120.4(2)
C47 C48 H48 119.8
C49 C48 H48 119.8
C44 C49 C48 118.71(19)
C44 C49 C39 120.04(18)
C48 C49 C39 121.23(17)
C55 C50 C51 117.93(16)
C55 C50 C40 118.97(15)
C51 C50 C40 123.02(15)
C52 C51 C50 120.59(17)
C52 C51 H51 119.7
C50 C51 H51 119.7
C53 C52 C51 120.58(17)
C53 C52 H52 119.7
C51 C52 H52 119.7
C52 C53 C54 119.44(17)
C52 C53 H53 120.3
C54 C53 H53 120.3
C55 C54 C53 120.02(17)
C55 C54 H54 120.0
C53 C54 H54 120.0
C54 C55 C50 121.41(16)
C54 C55 H55 119.3
C50 C55 H55 119.3
C57 C56 C61 118.18(18)
C57 C56 C42 121.25(16)
C61 C56 C42 120.56(17)
C58 C57 C56 120.92(19)
C58 C57 H57 119.5
C56 C57 H57 119.5
C59 C58 C57 120.4(2)
C59 C58 H58 119.8
C57 C58 H58 119.8
C60 C59 C58 119.3(2)
C60 C59 H59 120.3
C58 C59 H59 120.3
C59 C60 C61 120.97(19)
C59 C60 H60 119.5
C61 C60 H60 119.5
C60 C61 C56 120.14(19)
C60 C61 H61 119.9
C56 C61 H61 119.9
C63 C62 C67 119.4(3)
C63 C62 Si2 120.8(2)
C67 C62 Si2 119.7(3)
C64 C63 C62 120.6(4)
C64 C63 H63 119.7
C62 C63 H63 119.7
C65 C64 C63 119.9(5)
C65 C64 H64 120.0
C63 C64 H64 120.0
C64 C65 C66 122.0(4)
C64 C65 H65 119.0
C66 C65 H65 119.0
C65 C66 C67 119.4(4)
C65 C66 H66 120.3
C67 C66 H66 120.3
C62 C67 C66 118.7(4)
C62 C67 H67 120.6
C66 C67 H67 120.6
C69 C68 C73B 116.14(16)
C69 C68 C73A 113.11(17)
C73B C68 C73A 39.32(6)
C69 C68 Si2 119.71(16)
C73B C68 Si2 119.45(13)
C73A C68 Si2 124.14(13)
C68 C69 C70 122.6(2)
C68 C69 H69 118.7
C70 C69 H69 118.7
C71A C70 C69 120.92(18)
C71A C70 C71B 26.4
C69 C70 C71B 118.19(17)
C71A C70 H70 111.8
C69 C70 H70 120.9
C71B C70 H70 120.9
Si2 C74 H74A 109.5
Si2 C74 H74B 109.5
H74A C74 H74B 109.5
Si2 C74 H74C 109.5
H74A C74 H74C 109.5
H74B C74 H74C 109.5
C70 C71A C72A 120.55(8)
C70 C71A H71A 119.7
C72A C71A H71A 119.7
C71A C72A C73A 117.9
C71A C72A H72A 121.0
C73A C72A H72A 121.0
C72A C73A C68 121.60(8)
C72A C73A H73A 119.2
C68 C73A H73A 119.2
C72B C71B C70 119.74(8)
C72B C71B H71B 120.1
C70 C71B H71B 120.1
C71B C72B C73B 120.1
C71B C72B H72B 119.9
C73B C72B H72B 119.9
C68 C73B C72B 119.72(8)
C68 C73B H73B 120.1
C72B C73B H73B 120.1
C37 Si1 C25 112.60(9)
C37 Si1 C31 108.76(8)
C25 Si1 C31 108.05(7)
C37 Si1 C1 111.18(8)
C25 Si1 C1 109.15(7)
C31 Si1 C1 106.88(7)
C74 Si2 C68 105.78(8)
C74 Si2 C38 113.32(6)
C68 Si2 C38 105.65(9)
C74 Si2 C62 111.44(11)
C68 Si2 C62 108.49(10)
C38 Si2 C62 111.70(10)

loop_
_geom_bond_atom_site_label_1
_geom_bond_atom_site_label_2
_geom_bond_distance
C1 C6 1.402(2)
C1 C2 1.409(2)
C1 Si1 1.8932(17)
C2 C3 1.405(2)
C2 C7 1.503(2)
C3 C4 1.401(2)
C3 C13 1.492(2)
C4 C5 1.387(2)
C4 H4 0.9500
C5 C6 1.392(2)
C5 C19 1.491(2)
C6 H6 0.9500
C7 C8 1.391(2)
C7 C12 1.398(2)
C8 C9 1.393(2)
C8 H8 0.9500
C9 C10 1.386(2)
C9 H9 0.9500
C10 C11 1.383(2)
C10 H10 0.9500
C11 C12 1.387(2)
C11 H11 0.9500
C12 H12 0.9500
C13 C14 1.385(2)
C13 C18 1.397(2)
C14 C15 1.390(3)
C14 H14 0.9500
C15 C16 1.380(3)
C15 H15 0.9500
C16 C17 1.382(3)
C16 H16 0.9500
C17 C18 1.381(2)
C17 H17 0.9500
C18 H18 0.9500
C19 C24 1.392(2)
C19 C20 1.396(2)
C20 C21 1.389(3)
C20 H20 0.9500
C21 C22 1.380(3)
C21 H21 0.9500
C22 C23 1.377(3)
C22 H22 0.9500
C23 C24 1.393(2)
C23 H23 0.9500
C24 H24 0.9500
C25 C26 1.392(3)
C25 C30 1.411(3)
C25 Si1 1.8734(17)
C26 C27 1.390(3)
C26 H26 0.9500
C27 C28 1.383(4)
C27 H27 0.9500
C28 C29 1.376(4)
C28 H28 0.9500
C29 C30 1.389(3)
C29 H29 0.9500
C30 H30 0.9500
C31 C36 1.390(2)
C31 C32 1.402(2)
C31 Si1 1.8857(18)
C32 C33 1.388(3)
C32 H32 0.9500
C33 C34 1.376(3)
C33 H33 0.9500
C34 C35 1.384(3)
C34 H34 0.9500
C35 C36 1.389(2)
C35 H35 0.9500
C36 H36 0.9500
C37 Si1 1.8603(18)
C37 H37A 0.9800
C37 H37B 0.9800
C37 H37C 0.9800
C38 C43 1.405(3)
C38 C39 1.424(2)
C38 Si2 1.885(2)
C39 C40 1.402(2)
C39 C49 1.486(3)
C40 C41 1.402(2)
C40 C50 1.491(2)
C41 C42 1.389(2)
C41 H41 0.9500
C42 C43 1.384(3)
C42 C56 1.480(3)
C43 H43 0.9500
C44 C45 1.387(3)
C44 C49 1.391(3)
C44 H44 0.9500
C45 C46 1.386(4)
C45 H45 0.9500
C46 C47 1.389(3)
C46 H46 0.9500
C47 C48 1.391(3)
C47 H47 0.9500
C48 C49 1.397(3)
C48 H48 0.9500
C50 C55 1.395(2)
C50 C51 1.397(2)
C51 C52 1.385(2)
C51 H51 0.9500
C52 C53 1.381(3)
C52 H52 0.9500
C53 C54 1.388(3)
C53 H53 0.9500
C54 C55 1.378(2)
C54 H54 0.9500
C55 H55 0.9500
C56 C57 1.391(3)
C56 C61 1.406(2)
C57 C58 1.384(3)
C57 H57 0.9500
C58 C59 1.382(3)
C58 H58 0.9500
C59 C60 1.378(3)
C59 H59 0.9500
C60 C61 1.384(3)
C60 H60 0.9500
C61 H61 0.9500
C62 C63 1.400(5)
C62 C67 1.404(4)
C62 Si2 1.904(3)
C63 C64 1.389(4)
C63 H63 0.9500
C64 C65 1.359(7)
C64 H64 0.9500
C65 C66 1.373(7)
C65 H65 0.9500
C66 C67 1.431(5)
C66 H66 0.9500
C67 H67 0.9500
C68 C69 1.382(3)
C68 C73B 1.400(2)
C68 C73A 1.483(2)
C68 Si2 1.879(2)
C69 C70 1.383(3)
C69 H69 0.9500
C70 C71A 1.366(2)
C70 C71B 1.396(2)
C70 H70 0.9500
C74 Si2 1.8518
C74 H74A 0.9800
C74 H74B 0.9800
C74 H74C 0.9800
C71A C72A 1.4006
C71A H71A 0.9500
C72A C73A 1.4075
C72A H72A 0.9500
C73A H73A 0.9500
C71B C72B 1.3840
C71B H71B 0.9500
C72B C73B 1.4039
C72B H72B 0.9500
C73B H73B 0.9500

loop_
_geom_torsion_atom_site_label_1
_geom_torsion_atom_site_label_2
_geom_torsion_atom_site_label_3
_geom_torsion_atom_site_label_4
_geom_torsion
C6 C1 C2 C3 -1.5(2)
Si1 C1 C2 C3 175.93(12)
C6 C1 C2 C7 -178.59(14)
Si1 C1 C2 C7 -1.2(2)
C1 C2 C3 C4 -0.7(2)
C7 C2 C3 C4 176.41(14)
C1 C2 C3 C13 178.57(14)
C7 C2 C3 C13 -4.3(2)
C2 C3 C4 C5 2.2(2)
C13 C3 C4 C5 -177.11(14)
C3 C4 C5 C6 -1.4(2)
C3 C4 C5 C19 177.17(15)
C4 C5 C6 C1 -1.0(2)
C19 C5 C6 C1 -179.52(15)
C2 C1 C6 C5 2.4(2)
Si1 C1 C6 C5 -175.24(12)
C3 C2 C7 C8 112.72(18)
C1 C2 C7 C8 -70.2(2)
C3 C2 C7 C12 -68.4(2)
C1 C2 C7 C12 108.73(18)
C12 C7 C8 C9 -1.6(2)
C2 C7 C8 C9 177.33(15)
C7 C8 C9 C10 0.8(3)
C8 C9 C10 C11 0.2(3)
C9 C10 C11 C12 -0.4(3)
C10 C11 C12 C7 -0.4(3)
C8 C7 C12 C11 1.4(2)
C2 C7 C12 C11 -177.58(15)
C4 C3 C13 C14 -53.4(2)
C2 C3 C13 C14 127.39(18)
C4 C3 C13 C18 123.73(17)
C2 C3 C13 C18 -55.5(2)
C18 C13 C14 C15 -0.4(3)
C3 C13 C14 C15 176.74(17)
C13 C14 C15 C16 0.0(3)
C14 C15 C16 C17 0.6(3)
C15 C16 C17 C18 -0.7(3)
C16 C17 C18 C13 0.2(3)
C14 C13 C18 C17 0.3(2)
C3 C13 C18 C17 -176.85(15)
C4 C5 C19 C24 -36.1(2)
C6 C5 C19 C24 142.43(16)
C4 C5 C19 C20 147.54(16)
C6 C5 C19 C20 -34.0(2)
C24 C19 C20 C21 -2.2(2)
C5 C19 C20 C21 174.23(15)
C19 C20 C21 C22 0.7(3)
C20 C21 C22 C23 1.5(3)
C21 C22 C23 C24 -2.2(3)
C20 C19 C24 C23 1.6(2)
C5 C19 C24 C23 -174.87(16)
C22 C23 C24 C19 0.6(3)
C30 C25 C26 C27 0.0(3)
Si1 C25 C26 C27 -175.97(14)
C25 C26 C27 C28 0.1(3)
C26 C27 C28 C29 -0.1(3)
C27 C28 C29 C30 0.1(3)
C28 C29 C30 C25 -0.1(3)
C26 C25 C30 C29 0.0(3)
Si1 C25 C30 C29 175.91(14)
C36 C31 C32 C33 1.1(3)
Si1 C31 C32 C33 -179.83(15)
C31 C32 C33 C34 -1.3(3)
C32 C33 C34 C35 0.5(3)
C33 C34 C35 C36 0.5(3)
C34 C35 C36 C31 -0.6(3)
C32 C31 C36 C35 -0.2(2)
Si1 C31 C36 C35 -179.22(13)
C43 C38 C39 C40 -3.4(2)
Si2 C38 C39 C40 171.19(13)
C43 C38 C39 C49 176.96(16)
Si2 C38 C39 C49 -8.4(2)
C38 C39 C40 C41 4.4(2)
C49 C39 C40 C41 -176.03(16)
C38 C39 C40 C50 -174.22(16)
C49 C39 C40 C50 5.4(3)
C39 C40 C41 C42 -2.0(2)
C50 C40 C41 C42 176.73(15)
C40 C41 C42 C43 -1.3(2)
C40 C41 C42 C56 -179.92(15)
C41 C42 C43 C38 2.3(3)
C56 C42 C43 C38 -179.15(16)
C39 C38 C43 C42 0.1(3)
Si2 C38 C43 C42 -175.04(14)
C49 C44 C45 C46 1.0(3)
C44 C45 C46 C47 0.9(3)
C45 C46 C47 C48 -1.4(3)
C46 C47 C48 C49 0.0(3)
C45 C44 C49 C48 -2.4(3)
C45 C44 C49 C39 175.89(17)
C47 C48 C49 C44 1.9(3)
C47 C48 C49 C39 -176.40(18)
C40 C39 C49 C44 121.91(19)
C38 C39 C49 C44 -58.5(2)
C40 C39 C49 C48 -59.8(2)
C38 C39 C49 C48 119.75(19)
C39 C40 C50 C55 128.63(18)
C41 C40 C50 C55 -50.0(2)
C39 C40 C50 C51 -54.7(2)
C41 C40 C50 C51 126.62(18)
C55 C50 C51 C52 1.7(3)
C40 C50 C51 C52 -174.95(16)
C50 C51 C52 C53 -1.2(3)
C51 C52 C53 C54 -0.2(3)
C52 C53 C54 C55 1.1(3)
C53 C54 C55 C50 -0.5(3)
C51 C50 C55 C54 -0.9(3)
C40 C50 C55 C54 175.92(16)
C43 C42 C56 C57 136.19(19)
C41 C42 C56 C57 -45.3(2)
C43 C42 C56 C61 -44.3(2)
C41 C42 C56 C61 134.21(19)
C61 C56 C57 C58 -0.5(3)
C42 C56 C57 C58 179.04(18)
C56 C57 C58 C59 -0.3(3)
C57 C58 C59 C60 0.6(3)
C58 C59 C60 C61 -0.3(3)
C59 C60 C61 C56 -0.5(3)
C57 C56 C61 C60 0.8(3)
C42 C56 C61 C60 -178.67(18)
C67 C62 C63 C64 -0.3(4)
Si2 C62 C63 C64 178.16(19)
C62 C63 C64 C65 0.2(4)
C63 C64 C65 C66 0.1(6)
C64 C65 C66 C67 -0.3(6)
C63 C62 C67 C66 0.1(3)
Si2 C62 C67 C66 -178.4(2)
C65 C66 C67 C62 0.2(5)
C73B C68 C69 C70 21.9(3)
C73A C68 C69 C70 -21.5(3)
Si2 C68 C69 C70 177.46(17)
C68 C69 C70 C71A 16.0(3)
C68 C69 C70 C71B -14.4(3)
C69 C70 C71A C72A -4.5(2)
C71B C70 C71A C72A 87.31(6)
C70 C71A C72A C73A 1.27(11)
C71A C72A C73A C68 -8.42(11)
C69 C68 C73A C72A 17.9(2)
C73B C68 C73A C72A -85.69(7)
Si2 C68 C73A C72A 178.01(10)
C71A C70 C71B C72B -99.00(5)
C69 C70 C71B C72B 4.4(2)
C70 C71B C72B C73B -3.02(10)
C69 C68 C73B C72B -19.7(3)
C73A C68 C73B C72B 75.50(7)
Si2 C68 C73B C72B -175.37(9)
C71B C72B C73B C68 10.99(13)
C26 C25 Si1 C37 167.77(14)
C30 C25 Si1 C37 -8.03(18)
C26 C25 Si1 C31 -72.09(15)
C30 C25 Si1 C31 112.11(15)
C26 C25 Si1 C1 43.79(16)
C30 C25 Si1 C1 -132.01(15)
C36 C31 Si1 C37 130.06(15)
C32 C31 Si1 C37 -48.90(16)
C36 C31 Si1 C25 7.54(16)
C32 C31 Si1 C25 -171.42(14)
C36 C31 Si1 C1 -109.81(14)
C32 C31 Si1 C1 71.22(15)
C6 C1 Si1 C37 124.46(14)
C2 C1 Si1 C37 -52.98(16)
C6 C1 Si1 C25 -110.72(13)
C2 C1 Si1 C25 71.83(15)
C6 C1 Si1 C31 5.90(15)
C2 C1 Si1 C31 -171.54(13)
C69 C68 Si2 C74 -60.4(2)
C73B C68 Si2 C74 94.39(17)
C73A C68 Si2 C74 140.71(15)
C69 C68 Si2 C38 60.0(2)
C73B C68 Si2 C38 -145.19(17)
C73A C68 Si2 C38 -98.87(17)
C69 C68 Si2 C62 179.9(2)
C73B C68 Si2 C62 -25.3(2)
C73A C68 Si2 C62 21.0(2)
C43 C38 Si2 C74 138.34(12)
C39 C38 Si2 C74 -36.34(16)
C43 C38 Si2 C68 22.98(16)
C39 C38 Si2 C68 -151.70(16)
C43 C38 Si2 C62 -94.79(16)
C39 C38 Si2 C62 90.53(18)
C63 C62 Si2 C74 174.84(18)
C67 C62 Si2 C74 -6.75(19)
C63 C62 Si2 C68 -69.1(2)
C67 C62 Si2 C68 109.32(19)
C63 C62 Si2 C38 47.0(2)
C67 C62 Si2 C38 -134.63(17)

loop_
_platon_squeeze_void_nr
_platon_squeeze_void_average_x
_platon_squeeze_void_average_y
_platon_squeeze_void_average_z
_platon_squeeze_void_volume
_platon_squeeze_void_count_electrons
1 0.000 1.000 0.500 361 102
2 0.500 0.500 1.000 361 102
